data_7109275
loop_
_publ_author_name
'Maria Gonzalez-Esguevillas'
'Javier Adrio'
'Juan C. Carretero'

_publ_section_title
;
 Enantioselective synthesis of 4-aminopyrrolidine-2,4-dicarboxylate
 derivatives via Ag-catalyzed cycloaddition of azomethine ylides with
 alkylidene azlactones
;
_journal_name_full Chem.Commun.
_journal_page_first 4649
_journal_paper_doi 10.1039/c3cc41663a
_journal_volume 49
_journal_year 2013
_chemical_formula_sum 'C27 H25 Br N2 O5'
_chemical_formula_weight 537.40
_chemical_name_systematic
;
?
;
_space_group_IT_number 14
_symmetry_space_group_name_Hall '-P 2ybc'
_symmetry_space_group_name_H-M 'P 1 21/c 1'
_atom_sites_solution_hydrogens geom
_atom_sites_solution_primary direct
_atom_sites_solution_secondary difmap
_audit_creation_method SHELXL-97
_cell_angle_alpha 90.00
_cell_angle_beta 93.0310(10)
_cell_angle_gamma 90.00
_cell_formula_units_Z 4
_cell_length_a 9.7611(2)
_cell_length_b 9.9993(2)
_cell_length_c 25.5619(6)
_cell_measurement_temperature 296(2)
_cell_volume 2491.46(9)
_computing_structure_refinement 'SHELXL-97 (Sheldrick, 2008)'
_computing_structure_solution 'SHELXS-97 (Sheldrick, 2008)'
_diffrn_ambient_temperature 296(2)
_diffrn_measured_fraction_theta_full 0.999
_diffrn_measured_fraction_theta_max 0.999
_diffrn_radiation_monochromator graphite
_diffrn_radiation_source 'fine-focus sealed tube'
_diffrn_radiation_type MoK\a
_diffrn_radiation_wavelength 0.71073
_diffrn_reflns_av_R_equivalents 0.0467
_diffrn_reflns_av_sigmaI/netI 0.0411
_diffrn_reflns_limit_h_max 12
_diffrn_reflns_limit_h_min -12
_diffrn_reflns_limit_k_max 12
_diffrn_reflns_limit_k_min -12
_diffrn_reflns_limit_l_max 32
_diffrn_reflns_limit_l_min -32
_diffrn_reflns_number 41585
_diffrn_reflns_theta_full 26.97
_diffrn_reflns_theta_max 26.97
_diffrn_reflns_theta_min 1.60
_exptl_absorpt_coefficient_mu 1.690
_exptl_absorpt_correction_T_max 0.7074
_exptl_absorpt_correction_T_min 0.6490
_exptl_crystal_density_diffrn 1.433
_exptl_crystal_density_method 'not measured'
_exptl_crystal_F_000 1104
_exptl_crystal_size_max 0.28
_exptl_crystal_size_mid 0.28
_exptl_crystal_size_min 0.22
_refine_diff_density_max 0.466
_refine_diff_density_min -0.665
_refine_diff_density_rms 0.074
_refine_ls_extinction_method none
_refine_ls_goodness_of_fit_ref 1.041
_refine_ls_hydrogen_treatment mixed
_refine_ls_matrix_type full
_refine_ls_number_parameters 318
_refine_ls_number_reflns 5421
_refine_ls_number_restraints 0
_refine_ls_restrained_S_all 1.041
_refine_ls_R_factor_all 0.0728
_refine_ls_R_factor_gt 0.0397
_refine_ls_shift/su_max 0.008
_refine_ls_shift/su_mean 0.000
_refine_ls_structure_factor_coef Fsqd
_refine_ls_weighting_details 'calc w=1/[\s^2^(Fo^2^)+(0.0607P)^2^+0.0000P] where P=(Fo^2^+2Fc^2^)/3'
_refine_ls_weighting_scheme calc
_refine_ls_wR_factor_gt 0.1032
_refine_ls_wR_factor_ref 0.1170
_reflns_number_gt 3231
_reflns_number_total 5421
_reflns_threshold_expression >2sigma(I)
_cod_data_source_file c3cc41663a.txt
_cod_data_source_block datos_0m
_cod_database_code 7109275

loop_
_symmetry_equiv_pos_as_xyz
'x, y, z'
'-x, y+1/2, -z+1/2'
'-x, -y, -z'
'x, -y-1/2, z-1/2'

loop_
_atom_site_label
_atom_site_type_symbol
_atom_site_fract_x
_atom_site_fract_y
_atom_site_fract_z
_atom_site_U_iso_or_equiv
_atom_site_adp_type
_atom_site_occupancy
_atom_site_symmetry_multiplicity
_atom_site_calc_flag
_atom_site_refinement_flags
Br1 Br 0.29747(3) 0.82840(4) 0.447779(15) 0.09022(18) Uani 1 1 d .
C1 C 0.4667(3) 0.7791(3) 0.48327(11) 0.0560(7) Uani 1 1 d .
C2 C 0.5838(3) 0.8487(3) 0.47537(11) 0.0626(8) Uani 1 1 d .
H2A H 0.5815 0.9222 0.4530 0.075 Uiso 1 1 calc R
C3 C 0.7067(3) 0.8097(2) 0.50074(10) 0.0502(6) Uani 1 1 d .
H3 H 0.7863 0.8579 0.4955 0.060 Uiso 1 1 calc R
C4 C 0.7124(2) 0.7004(2) 0.53360(9) 0.0395(5) Uani 1 1 d .
C5 C 0.5909(3) 0.6330(3) 0.54130(11) 0.0617(7) Uani 1 1 d .
H5 H 0.5919 0.5598 0.5637 0.074 Uiso 1 1 calc R
C6 C 0.4684(3) 0.6723(3) 0.51640(12) 0.0683(8) Uani 1 1 d .
H6 H 0.3878 0.6262 0.5222 0.082 Uiso 1 1 calc R
C7 C 0.8444(2) 0.65412(19) 0.56179(8) 0.0355(5) Uani 1 1 d .
H7 H 0.8465 0.5562 0.5607 0.043 Uiso 1 1 calc R
C8 C 0.8652(2) 0.69953(19) 0.62101(8) 0.0319(5) Uani 1 1 d .
C9 C 1.0161(2) 0.75548(19) 0.62630(8) 0.0323(5) Uani 1 1 d .
H9 H 1.0637 0.7139 0.6569 0.039 Uiso 1 1 calc R
C10 C 1.0792(2) 0.7024(2) 0.57652(8) 0.0367(5) Uani 1 1 d .
H10 H 1.1491 0.7657 0.5659 0.044 Uiso 1 1 calc R
C11 C 1.1450(2) 0.5646(2) 0.58354(9) 0.0408(6) Uani 1 1 d .
C12 C 1.3248(3) 0.4430(3) 0.62649(13) 0.0724(9) Uani 1 1 d .
H12A H 1.2674 0.3813 0.6441 0.109 Uiso 1 1 calc R
H12B H 1.4071 0.4589 0.6478 0.109 Uiso 1 1 calc R
H12C H 1.3479 0.4058 0.5935 0.109 Uiso 1 1 calc R
C13 C 1.0245(2) 0.90655(19) 0.63241(8) 0.0337(5) Uani 1 1 d .
C14 C 1.0339(2) 0.9598(2) 0.68260(10) 0.0438(6) Uani 1 1 d .
H14 H 1.0379 0.9026 0.7113 0.053 Uiso 1 1 calc R
C15 C 1.0375(3) 1.0968(2) 0.69058(12) 0.0568(7) Uani 1 1 d .
H15 H 1.0414 1.1311 0.7245 0.068 Uiso 1 1 calc R
C16 C 1.0352(3) 1.1812(2) 0.64876(14) 0.0607(8) Uani 1 1 d .
H16 H 1.0383 1.2732 0.6541 0.073 Uiso 1 1 calc R
C17 C 1.0284(3) 1.1309(2) 0.59868(12) 0.0549(7) Uani 1 1 d .
H17 H 1.0281 1.1889 0.5702 0.066 Uiso 1 1 calc R
C18 C 1.0218(2) 0.9936(2) 0.59036(10) 0.0451(6) Uani 1 1 d .
H18 H 1.0155 0.9602 0.5564 0.054 Uiso 1 1 calc R
C19 C 0.7392(2) 0.82994(18) 0.68413(9) 0.0327(5) Uani 1 1 d .
C20 C 0.6314(2) 0.9336(2) 0.69125(9) 0.0404(6) Uani 1 1 d .
C21 C 0.5110(3) 0.9370(3) 0.65999(11) 0.0587(7) Uani 1 1 d .
H21 H 0.4966 0.8760 0.6328 0.070 Uiso 1 1 calc R
C22 C 0.4111(3) 1.0331(3) 0.66973(14) 0.0815(10) Uani 1 1 d .
H22 H 0.3296 1.0350 0.6492 0.098 Uiso 1 1 calc R
C23 C 0.4325(4) 1.1237(3) 0.70905(16) 0.0820(11) Uani 1 1 d .
H23 H 0.3656 1.1871 0.7153 0.098 Uiso 1 1 calc R
C24 C 0.5507(4) 1.1215(3) 0.73910(13) 0.0767(10) Uani 1 1 d .
H24 H 0.5652 1.1849 0.7654 0.092 Uiso 1 1 calc R
C25 C 0.6521(3) 1.0250(2) 0.73114(11) 0.0569(7) Uani 1 1 d .
H25 H 0.7321 1.0229 0.7525 0.068 Uiso 1 1 calc R
C4EA C 0.7088(3) 0.4091(2) 0.68718(11) 0.0615(8) Uani 1 1 d .
H4E1 H 0.7526 0.3369 0.6697 0.092 Uiso 1 1 calc R
H4E2 H 0.6128 0.3901 0.6890 0.092 Uiso 1 1 calc R
H4E3 H 0.7495 0.4187 0.7220 0.092 Uiso 1 1 calc R
C8NG C 0.8553(2) 0.5732(2) 0.65472(9) 0.0364(5) Uani 1 1 d .
N1 N 0.96596(19) 0.70374(17) 0.53767(7) 0.0380(4) Uani 1 1 d .
H1 H 0.9699 0.7296 0.5057 0.046 Uiso 1 1 calc R
N2 N 0.76111(18) 0.79626(15) 0.63421(7) 0.0333(4) Uani 1 1 d .
H2 H 0.7119 0.8332 0.6093 0.040 Uiso 1 1 calc R
O1 O 1.10836(19) 0.46681(16) 0.55963(7) 0.0615(5) Uani 1 1 d .
O2 O 1.25203(16) 0.56796(15) 0.61770(7) 0.0531(4) Uani 1 1 d .
O3 O 0.95381(17) 0.51272(14) 0.67206(7) 0.0507(4) Uani 1 1 d .
O4 O 0.72641(17) 0.53253(13) 0.65818(6) 0.0479(4) Uani 1 1 d .
O5 O 0.80280(17) 0.77835(15) 0.72103(6) 0.0449(4) Uani 1 1 d .

loop_
_atom_site_aniso_label
_atom_site_aniso_U_11
_atom_site_aniso_U_22
_atom_site_aniso_U_33
_atom_site_aniso_U_23
_atom_site_aniso_U_13
_atom_site_aniso_U_12
Br1 0.0528(2) 0.1232(3) 0.0917(3) -0.0060(2) -0.02467(18) 0.02596(18)
C1 0.0401(16) 0.0763(18) 0.0506(17) -0.0090(15) -0.0076(13) 0.0159(14)
C2 0.0551(19) 0.0708(18) 0.0614(19) 0.0132(14) -0.0019(15) 0.0188(14)
C3 0.0404(15) 0.0568(15) 0.0533(16) 0.0048(12) 0.0005(12) 0.0062(11)
C4 0.0395(14) 0.0435(12) 0.0353(13) -0.0096(10) -0.0012(11) 0.0044(10)
C5 0.0483(18) 0.0701(17) 0.0652(19) 0.0134(14) -0.0121(14) -0.0116(14)
C6 0.0397(17) 0.090(2) 0.075(2) 0.0042(17) -0.0053(15) -0.0081(14)
C7 0.0396(13) 0.0295(11) 0.0374(13) -0.0043(9) 0.0007(11) 0.0029(9)
C8 0.0330(12) 0.0284(10) 0.0345(13) -0.0016(9) 0.0026(10) 0.0037(9)
C9 0.0325(12) 0.0303(10) 0.0339(13) -0.0004(9) -0.0013(10) 0.0035(9)
C10 0.0343(13) 0.0372(11) 0.0388(14) -0.0029(10) 0.0035(11) 0.0038(9)
C11 0.0355(14) 0.0456(13) 0.0417(14) -0.0052(11) 0.0051(11) 0.0082(10)
C12 0.0578(19) 0.0689(18) 0.089(2) 0.0001(16) -0.0139(16) 0.0287(15)
C13 0.0294(12) 0.0313(11) 0.0404(14) -0.0039(10) 0.0018(10) 0.0005(9)
C14 0.0429(15) 0.0441(13) 0.0439(15) -0.0045(11) -0.0012(11) -0.0084(10)
C15 0.0506(17) 0.0501(15) 0.0699(19) -0.0257(14) 0.0061(14) -0.0097(12)
C16 0.0485(17) 0.0330(13) 0.101(3) -0.0129(15) 0.0098(16) -0.0033(11)
C17 0.0450(16) 0.0366(13) 0.083(2) 0.0145(14) 0.0039(14) 0.0020(11)
C18 0.0457(15) 0.0409(13) 0.0488(15) 0.0037(11) 0.0026(12) 0.0030(11)
C19 0.0330(12) 0.0320(11) 0.0338(14) 0.0046(10) 0.0072(10) 0.0013(9)
C20 0.0456(15) 0.0389(12) 0.0381(14) 0.0070(10) 0.0164(12) 0.0090(10)
C21 0.0473(17) 0.0722(17) 0.0576(17) 0.0049(13) 0.0122(14) 0.0177(13)
C22 0.061(2) 0.108(2) 0.078(2) 0.028(2) 0.0256(18) 0.0413(19)
C23 0.093(3) 0.072(2) 0.086(3) 0.022(2) 0.047(2) 0.046(2)
C24 0.108(3) 0.0530(16) 0.073(2) -0.0051(15) 0.044(2) 0.0163(18)
C25 0.0680(19) 0.0509(14) 0.0538(17) -0.0040(13) 0.0217(14) 0.0075(13)
C4EA 0.0615(19) 0.0456(14) 0.078(2) 0.0209(13) 0.0069(15) -0.0101(13)
C8NG 0.0414(14) 0.0312(11) 0.0370(13) -0.0028(9) 0.0044(11) 0.0020(10)
N1 0.0377(11) 0.0479(10) 0.0288(10) 0.0042(8) 0.0035(9) 0.0058(8)
N2 0.0331(10) 0.0341(9) 0.0328(11) 0.0013(8) 0.0016(8) 0.0090(8)
O1 0.0674(13) 0.0472(10) 0.0679(12) -0.0215(9) -0.0153(10) 0.0192(9)
O2 0.0401(10) 0.0531(9) 0.0648(12) -0.0076(8) -0.0105(9) 0.0133(8)
O3 0.0482(11) 0.0362(8) 0.0676(12) 0.0118(8) 0.0012(9) 0.0110(8)
O4 0.0432(10) 0.0378(8) 0.0627(11) 0.0135(7) 0.0017(8) -0.0042(7)
O5 0.0504(10) 0.0476(9) 0.0368(9) 0.0059(7) 0.0039(8) 0.0083(8)

loop_
_atom_type_symbol
_atom_type_description
_atom_type_scat_dispersion_real
_atom_type_scat_dispersion_imag
_atom_type_scat_source
C C 0.0033 0.0016 'International Tables Vol C Tables 4.2.6.8 and 6.1.1.4'
H H 0.0000 0.0000 'International Tables Vol C Tables 4.2.6.8 and 6.1.1.4'
N N 0.0061 0.0033 'International Tables Vol C Tables 4.2.6.8 and 6.1.1.4'
O O 0.0106 0.0060 'International Tables Vol C Tables 4.2.6.8 and 6.1.1.4'
Br Br -0.2901 2.4595 'International Tables Vol C Tables 4.2.6.8 and 6.1.1.4'

loop_
_geom_angle_atom_site_label_1
_geom_angle_atom_site_label_2
_geom_angle_atom_site_label_3
_geom_angle
C2 C1 C6 120.6(3)
C2 C1 Br1 120.7(2)
C6 C1 Br1 118.7(2)
C1 C2 C3 119.9(3)
C1 C2 H2A 120.1
C3 C2 H2A 120.1
C4 C3 C2 120.9(2)
C4 C3 H3 119.5
C2 C3 H3 119.5
C3 C4 C5 117.7(2)
C3 C4 C7 122.6(2)
C5 C4 C7 119.7(2)
C6 C5 C4 121.5(3)
C6 C5 H5 119.3
C4 C5 H5 119.3
C1 C6 C5 119.4(3)
C1 C6 H6 120.3
C5 C6 H6 120.3
N1 C7 C4 112.75(18)
N1 C7 C8 103.97(17)
C4 C7 C8 115.46(17)
N1 C7 H7 108.1
C4 C7 H7 108.1
C8 C7 H7 108.1
N2 C8 C8NG 110.58(17)
N2 C8 C9 113.91(16)
C8NG C8 C9 109.28(17)
N2 C8 C7 110.90(17)
C8NG C8 C7 106.98(16)
C9 C8 C7 104.84(16)
C13 C9 C10 113.97(17)
C13 C9 C8 114.00(16)
C10 C9 C8 102.72(16)
C13 C9 H9 108.6
C10 C9 H9 108.6
C8 C9 H9 108.6
N1 C10 C11 113.02(18)
N1 C10 C9 103.85(17)
C11 C10 C9 113.52(18)
N1 C10 H10 108.7
C11 C10 H10 108.7
C9 C10 H10 108.7
O1 C11 O2 124.1(2)
O1 C11 C10 124.3(2)
O2 C11 C10 111.52(19)
O2 C12 H12A 109.5
O2 C12 H12B 109.5
H12A C12 H12B 109.5
O2 C12 H12C 109.5
H12A C12 H12C 109.5
H12B C12 H12C 109.5
C18 C13 C14 118.36(19)
C18 C13 C9 123.17(19)
C14 C13 C9 118.46(19)
C15 C14 C13 121.0(2)
C15 C14 H14 119.5
C13 C14 H14 119.5
C16 C15 C14 119.9(3)
C16 C15 H15 120.1
C14 C15 H15 120.1
C15 C16 C17 120.2(2)
C15 C16 H16 119.9
C17 C16 H16 119.9
C16 C17 C18 120.3(3)
C16 C17 H17 119.9
C18 C17 H17 119.9
C13 C18 C17 120.3(2)
C13 C18 H18 119.9
C17 C18 H18 119.9
O5 C19 N2 121.90(19)
O5 C19 C20 122.2(2)
N2 C19 C20 115.87(19)
C25 C20 C21 119.8(2)
C25 C20 C19 118.3(2)
C21 C20 C19 121.9(2)
C20 C21 C22 119.4(3)
C20 C21 H21 120.3
C22 C21 H21 120.3
C23 C22 C21 120.5(3)
C23 C22 H22 119.8
C21 C22 H22 119.8
C24 C23 C22 120.1(3)
C24 C23 H23 119.9
C22 C23 H23 119.9
C23 C24 C25 121.0(3)
C23 C24 H24 119.5
C25 C24 H24 119.5
C20 C25 C24 119.1(3)
C20 C25 H25 120.4
C24 C25 H25 120.4
O4 C4EA H4E1 109.5
O4 C4EA H4E2 109.5
H4E1 C4EA H4E2 109.5
O4 C4EA H4E3 109.5
H4E1 C4EA H4E3 109.5
H4E2 C4EA H4E3 109.5
O3 C8NG O4 124.32(19)
O3 C8NG C8 123.3(2)
O4 C8NG C8 112.12(19)
C10 N1 C7 108.50(17)
C10 N1 H1 125.8
C7 N1 H1 125.8
C19 N2 C8 122.23(18)
C19 N2 H2 118.9
C8 N2 H2 118.9
C11 O2 C12 116.29(19)
C8NG O4 C4EA 115.51(18)

loop_
_geom_bond_atom_site_label_1
_geom_bond_atom_site_label_2
_geom_bond_distance
Br1 C1 1.907(3)
C1 C2 1.363(4)
C1 C6 1.363(4)
C2 C3 1.389(4)
C2 H2A 0.9300
C3 C4 1.377(3)
C3 H3 0.9300
C4 C5 1.388(4)
C4 C7 1.515(3)
C5 C6 1.382(4)
C5 H5 0.9300
C6 H6 0.9300
C7 N1 1.453(3)
C7 C8 1.583(3)
C7 H7 0.9800
C8 N2 1.455(2)
C8 C8NG 1.535(3)
C8 C9 1.575(3)
C9 C13 1.520(3)
C9 C10 1.538(3)
C9 H9 0.9800
C10 N1 1.447(3)
C10 C11 1.526(3)
C10 H10 0.9800
C11 O1 1.198(3)
C11 O2 1.326(3)
C12 O2 1.449(3)
C12 H12A 0.9600
C12 H12B 0.9600
C12 H12C 0.9600
C13 C18 1.382(3)
C13 C14 1.388(3)
C14 C15 1.386(3)
C14 H14 0.9300
C15 C16 1.361(4)
C15 H15 0.9300
C16 C17 1.374(4)
C16 H16 0.9300
C17 C18 1.390(3)
C17 H17 0.9300
C18 H18 0.9300
C19 O5 1.216(3)
C19 N2 1.348(3)
C19 C20 1.495(3)
C20 C25 1.377(3)
C20 C21 1.386(4)
C21 C22 1.400(4)
C21 H21 0.9300
C22 C23 1.361(5)
C22 H22 0.9300
C23 C24 1.352(5)
C23 H23 0.9300
C24 C25 1.405(4)
C24 H24 0.9300
C25 H25 0.9300
C4EA O4 1.455(3)
C4EA H4E1 0.9600
C4EA H4E2 0.9600
C4EA H4E3 0.9600
C8NG O3 1.200(3)
C8NG O4 1.330(3)
N1 H1 0.8600
N2 H2 0.8600
